data_7123320
loop_
_publ_author_name
'Sindt, Ammon J.'
'Smith, Mark D.'
'Berens, Samuel'
'Vasenkov, Sergey'
'Bowers, Clifford'
'Shimizu, Linda S.'

_publ_section_title
;
 Single-crystal-to-single-crystal guest exchange in columnar assembled
 brominated triphenylamine bis-urea macrocycles
;
_journal_name_full 'Chemical Communications'
_journal_paper_doi 10.1039/C9CC01725A
_journal_year 2019
_chemical_formula_moiety 'C42 H36 Br2 N6 O2, 0.52(C6 H5 Cl)'
_chemical_formula_sum 'C45.14 H38.61 Br2 Cl0.52 N6 O2'
_chemical_formula_weight 875.54
_space_group_crystal_system monoclinic
_space_group_IT_number 14
_space_group_name_Hall '-P 2ybc'
_space_group_name_H-M_alt 'P 1 21/c 1'
_symmetry_space_group_name_Hall '-P 2ybc'
_symmetry_space_group_name_H-M 'P 1 21/c 1'
_atom_sites_solution_hydrogens mixed
_atom_sites_solution_primary dual
_audit_creation_date 2018-11-28
_audit_creation_method
;
Olex2 1.2
(compiled 2018.05.29 svn.r3508 for OlexSys, GUI svn.r5506)
;
_audit_update_record
;
2019-02-25 deposited with the CCDC.    2019-04-18 downloaded from the CCDC.
;
_cell_angle_alpha 90
_cell_angle_beta 100.069(2)
_cell_angle_gamma 90
_cell_formula_units_Z 2
_cell_length_a 15.8533(6)
_cell_length_b 4.6332(2)
_cell_length_c 26.7661(10)
_cell_measurement_reflns_used 4828
_cell_measurement_temperature 100(2)
_cell_measurement_theta_max 24.962
_cell_measurement_theta_min 2.610
_cell_volume 1935.73(13)
_computing_cell_refinement 'SAINT+ Ver. 8.38A (Bruker-AXS, 2016)'
_computing_data_collection 'Bruker APEX3 v2016.5-0 (Bruker, 2016)'
_computing_data_reduction 'SAINT+ Ver. 8.38A (Bruker-AXS, 2016)'
_computing_molecular_graphics 'Olex2 (Dolomanov et al., 2009)'
_computing_publication_material 'Olex2 (Dolomanov et al., 2009)'
_computing_structure_refinement 'XL (Sheldrick, 2008)'
_computing_structure_solution 'XT (Sheldrick, 2015)'
_diffrn_ambient_temperature 100(2)
_diffrn_detector 'Bruker PHOTON-100 area detector'
_diffrn_detector_area_resol_mean 10.4
_diffrn_detector_type 'CMOS area detector'
_diffrn_measured_fraction_theta_full 0.997
_diffrn_measured_fraction_theta_max 0.997
_diffrn_measurement_device 'three-circle diffractometer'
_diffrn_measurement_device_type 'Bruker D8 QUEST'
_diffrn_measurement_method '\w and \f scans'
_diffrn_radiation_monochromator 'mirror optics'
_diffrn_radiation_probe x-ray
_diffrn_radiation_type MoK\a
_diffrn_radiation_wavelength 0.71073
_diffrn_reflns_av_R_equivalents 0.0665
_diffrn_reflns_av_unetI/netI 0.0414
_diffrn_reflns_Laue_measured_fraction_full 0.997
_diffrn_reflns_Laue_measured_fraction_max 0.997
_diffrn_reflns_limit_h_max 18
_diffrn_reflns_limit_h_min -18
_diffrn_reflns_limit_k_max 5
_diffrn_reflns_limit_k_min -5
_diffrn_reflns_limit_l_max 31
_diffrn_reflns_limit_l_min -31
_diffrn_reflns_number 18624
_diffrn_reflns_point_group_measured_fraction_full 0.997
_diffrn_reflns_point_group_measured_fraction_max 0.997
_diffrn_reflns_theta_full 25.050
_diffrn_reflns_theta_max 25.052
_diffrn_reflns_theta_min 1.840
_diffrn_source 'microfocus sealed X-ray tube'
_diffrn_source_type 'Incoatec I\ms'
_diffrn_standards_number 0
_exptl_absorpt_coefficient_mu 2.178
_exptl_absorpt_correction_T_max 0.7452
_exptl_absorpt_correction_T_min 0.6724
_exptl_absorpt_correction_type multi-scan
_exptl_absorpt_process_details
;
SADABS-2016/2 (Bruker,2016/2) was used for absorption correction.
wR2(int) was 0.0629 before and 0.0543 after correction.
The Ratio of minimum to maximum transmission is 0.9023.
The \l/2 correction factor is Not present.
;
_exptl_crystal_colour colourless
_exptl_crystal_colour_primary colourless
_exptl_crystal_density_diffrn 1.502
_exptl_crystal_description needle
_exptl_crystal_F_000 893
_exptl_crystal_size_max 0.1
_exptl_crystal_size_mid 0.06
_exptl_crystal_size_min 0.02
_refine_diff_density_max 0.666
_refine_diff_density_min -0.439
_refine_diff_density_rms 0.078
_refine_ls_extinction_method none
_refine_ls_goodness_of_fit_ref 1.063
_refine_ls_hydrogen_treatment mixed
_refine_ls_matrix_type full
_refine_ls_number_parameters 274
_refine_ls_number_reflns 3419
_refine_ls_number_restraints 7
_refine_ls_restrained_S_all 1.064
_refine_ls_R_factor_all 0.0597
_refine_ls_R_factor_gt 0.0417
_refine_ls_shift/su_max 0.001
_refine_ls_shift/su_mean 0.000
_refine_ls_structure_factor_coef Fsqd
_refine_ls_weighting_details 'w=1/[\s^2^(Fo^2^)+(0.0393P)^2^+3.2935P] where P=(Fo^2^+2Fc^2^)/3'
_refine_ls_weighting_scheme calc
_refine_ls_wR_factor_gt 0.0905
_refine_ls_wR_factor_ref 0.0982
_reflns_Friedel_coverage 0.000
_reflns_number_gt 2724
_reflns_number_total 3419
_reflns_threshold_expression 'I > 2\s(I)'
_cod_data_source_file c9cc01725a2.cif
_cod_data_source_block brnph3dmc_cl
_cod_depositor_comments
;
The following automatic conversions were performed:

'_diffrn_radiation_probe' value 'X-ray' changed to 'x-ray' according
to
/home/data/users/saulius/crontab/automatic-downloads/rss-feeds/RSC/lib/dictionaries/cif_core.dic
dictionary named 'cif_core.dic' version 2.4.2 from 2011-04-26.

Automatic conversion script
Id: cif_fix_values 4973 2017-02-22 13:04:09Z antanas 
;
_cod_database_code 7123320
_shelx_shelxl_version_number 2018/3
_shelx_space_group_comment
;
The symmetry employed for this shelxl refinement is uniquely defined
by the following loop, which should always be used as a source of
symmetry information in preference to the above space-group names.
They are only intended as comments.
;
_shelx_estimated_absorpt_t_max 0.958
_shelx_estimated_absorpt_t_min 0.812
_olex2_refinement_description
;
1. Fixed Uiso
 At 1.2 times of:
  All C(H) groups, All C(H,H) groups, All N(H) groups
2. Restrained distances
 N1-H1 = N2-H2
 0.85 with sigma of 0.02
 Cl1S-C1S
 1.74 with sigma of 0.015
 C7S-Cl2S
 1.74 with sigma of 0.015
 H8S-H19
 -2 with sigma of 0.02
 C8S-Cl2S \\sim C12S-Cl2S
 with sigma of 0.01
 C2S-Cl1S \\sim C6S-Cl1S
 with sigma of 0.01
3. Uiso/Uaniso restraints and constraints
Uiso(C1S) = Uiso(C7S) = Uiso(C6S) = Uiso(C12S) = Uiso(C11S) = Uiso(C10S) =
Uiso(C5S) = Uiso(C4S) = Uiso(C9S) = Uiso(C8S) = Uiso(C3S) = Uiso(C2S)
4. Others
 Sof(C7S)=Sof(C8S)=Sof(H8S)=Sof(C9S)=Sof(H9S)=Sof(C10S)=Sof(H10S)=Sof(C11S)=
 Sof(H11S)=Sof(C12S)=Sof(H12S)=Sof(Cl2S)=FVAR(1)
 Sof(C1S)=Sof(C2S)=Sof(H2S)=Sof(C3S)=Sof(H3S)=Sof(C4S)=Sof(H4S)=Sof(C5S)=
 Sof(H5S)=Sof(C6S)=Sof(H6S)=Sof(Cl1S)=FVAR(2)
5.a Secondary CH2 refined with riding coordinates:
 C2(H2A,H2B), C21(H21A,H21B)
5.b Aromatic/amide H refined with riding coordinates:
 C4(H4), C5(H5), C7(H7), C8(H8), C10(H10), C11(H11), C13(H13), C14(H14),
 C16(H16), C17(H17), C19(H19), C20(H20), C2S(H2S), C3S(H3S), C4S(H4S), C5S(H5S),
  C6S(H6S), C8S(H8S), C9S(H9S), C10S(H10S), C11S(H11S), C12S(H12S)
5.c Fitted hexagon refined as free rotating group:
 C1S(C2S,C3S,C4S,C5S,C6S), C7S(C8S,C9S,C10S,C11S,C12S)
;
_olex2_submission_special_instructions 'No special instructions were received'

loop_
_space_group_symop_operation_xyz
'x, y, z'
'-x, y+1/2, -z+1/2'
'-x, -y, -z'
'x, -y-1/2, z-1/2'

loop_
_atom_site_label
_atom_site_type_symbol
_atom_site_fract_x
_atom_site_fract_y
_atom_site_fract_z
_atom_site_U_iso_or_equiv
_atom_site_adp_type
_atom_site_occupancy
_atom_site_site_symmetry_order
_atom_site_calc_flag
_atom_site_refinement_flags_posn
_atom_site_refinement_flags_occupancy
_atom_site_disorder_assembly
_atom_site_disorder_group
Br1 Br 1.17739(2) 0.86637(9) 0.72124(2) 0.03123(14) Uani 1 1 d . . . .
O1 O 0.60052(15) 0.8846(5) 0.33808(9) 0.0243(6) Uani 1 1 d . . . .
N1 N 0.53264(18) 0.4538(6) 0.31991(11) 0.0188(6) Uani 1 1 d D . . .
H1 H 0.540(2) 0.276(4) 0.3235(14) 0.023 Uiso 1 1 d DR . . .
N2 N 0.67254(17) 0.4659(6) 0.35920(11) 0.0167(6) Uani 1 1 d D . . .
H2 H 0.669(2) 0.287(4) 0.3583(14) 0.020 Uiso 1 1 d DR . . .
N3 N 0.82369(18) 0.6692(7) 0.59599(10) 0.0252(7) Uani 1 1 d . . . .
C1 C 0.6020(2) 0.6161(7) 0.33905(11) 0.0155(7) Uani 1 1 d . . . .
C2 C 0.7541(2) 0.6032(8) 0.37854(12) 0.0193(7) Uani 1 1 d . . . .
H2A H 0.753849 0.799558 0.363937 0.023 Uiso 1 1 calc R . . .
H2B H 0.800233 0.492336 0.366736 0.023 Uiso 1 1 calc R . . .
C3 C 0.7744(2) 0.6261(8) 0.43543(12) 0.0168(7) Uani 1 1 d . . . .
C4 C 0.8492(2) 0.5137(8) 0.46303(13) 0.0225(8) Uani 1 1 d . . . .
H4 H 0.889392 0.423054 0.445675 0.027 Uiso 1 1 calc R . . .
C5 C 0.8665(2) 0.5310(8) 0.51568(13) 0.0244(8) Uani 1 1 d . . . .
H5 H 0.918508 0.454073 0.533770 0.029 Uiso 1 1 calc R . . .
C6 C 0.8086(2) 0.6595(8) 0.54202(13) 0.0214(8) Uani 1 1 d . . . .
C7 C 0.7344(2) 0.7779(8) 0.51456(13) 0.0246(8) Uani 1 1 d . . . .
H7 H 0.694681 0.871898 0.531832 0.030 Uiso 1 1 calc R . . .
C8 C 0.7179(2) 0.7601(8) 0.46223(14) 0.0252(8) Uani 1 1 d . . . .
H8 H 0.666588 0.841661 0.444124 0.030 Uiso 1 1 calc R . . .
C9 C 0.9073(2) 0.7067(7) 0.62378(12) 0.0191(8) Uani 1 1 d . . . .
C10 C 0.9647(3) 0.8955(8) 0.60700(14) 0.0298(9) Uani 1 1 d . . . .
H10 H 0.948282 0.995043 0.575789 0.036 Uiso 1 1 calc R . . .
C11 C 1.0451(3) 0.9393(8) 0.63522(14) 0.0307(9) Uani 1 1 d . . . .
H11 H 1.083686 1.069516 0.623597 0.037 Uiso 1 1 calc R . . .
C12 C 1.0691(2) 0.7945(8) 0.68009(12) 0.0204(8) Uani 1 1 d . . . .
C13 C 1.0148(2) 0.5983(8) 0.69678(13) 0.0244(8) Uani 1 1 d . . . .
H13 H 1.032603 0.494493 0.727417 0.029 Uiso 1 1 calc R . . .
C14 C 0.9343(2) 0.5542(8) 0.66860(13) 0.0252(9) Uani 1 1 d . . . .
H14 H 0.896892 0.418295 0.679863 0.030 Uiso 1 1 calc R . . .
C15 C 0.7546(2) 0.6145(8) 0.62246(13) 0.0216(8) Uani 1 1 d . . . .
C16 C 0.7478(2) 0.7652(9) 0.66598(14) 0.0269(9) Uani 1 1 d . . . .
H16 H 0.788498 0.910929 0.678028 0.032 Uiso 1 1 calc R . . .
C17 C 0.6815(2) 0.7044(8) 0.69237(13) 0.0246(9) Uani 1 1 d . . . .
H17 H 0.678347 0.807355 0.722684 0.029 Uiso 1 1 calc R . . .
C18 C 0.6206(2) 0.4994(8) 0.67559(12) 0.0189(7) Uani 1 1 d . . . .
C19 C 0.6275(3) 0.3543(10) 0.63141(16) 0.0414(11) Uani 1 1 d . . . .
H19 H 0.585898 0.212497 0.618822 0.050 Uiso 1 1 calc DR . . .
C20 C 0.6933(3) 0.4098(9) 0.60502(16) 0.0413(11) Uani 1 1 d . . . .
H20 H 0.696281 0.306445 0.574724 0.050 Uiso 1 1 calc R . . .
C21 C 0.5492(2) 0.4301(8) 0.70412(12) 0.0197(8) Uani 1 1 d . . . .
H21A H 0.544248 0.217886 0.706859 0.024 Uiso 1 1 calc R . . .
H21B H 0.563827 0.508929 0.738940 0.024 Uiso 1 1 calc R . . .
C1S C 0.4996(13) 0.5621(19) 0.5014(5) 0.036(3) Uiso 0.187(3) 1 d D P A -1
C2S C 0.4860(11) 0.379(2) 0.5404(4) 0.036(3) Uiso 0.187(3) 1 d DG P A -1
H2S H 0.472932 0.457195 0.570995 0.043 Uiso 0.187(3) 1 calc R P A -1
C3S C 0.4914(13) 0.082(2) 0.5346(5) 0.036(3) Uiso 0.187(3) 1 d G P A -1
H3S H 0.482093 -0.043128 0.561274 0.043 Uiso 0.187(3) 1 calc R P A -1
C4S C 0.5105(16) -0.032(2) 0.4899(6) 0.036(3) Uiso 0.187(3) 1 d G P A -1
H4S H 0.514171 -0.235403 0.485950 0.043 Uiso 0.187(3) 1 calc R P A -1
C5S C 0.5241(14) 0.151(2) 0.4509(5) 0.036(3) Uiso 0.187(3) 1 d G P A -1
H5S H 0.537088 0.072643 0.420345 0.043 Uiso 0.187(3) 1 calc R P A -1
C6S C 0.5186(12) 0.448(2) 0.4567(4) 0.036(3) Uiso 0.187(3) 1 d DG P A -1
H6S H 0.527929 0.572968 0.430065 0.043 Uiso 0.187(3) 1 calc R P A -1
Cl1S Cl 0.4993(8) 0.927(2) 0.5100(3) 0.065(4) Uani 0.187(3) 1 d D P A -1
C7S C 0.491(2) 0.372(4) 0.5232(8) 0.036(3) Uiso 0.074(3) 1 d D P B -2
C8S C 0.4783(12) 0.129(5) 0.5514(9) 0.036(3) Uiso 0.074(3) 1 d DG P B -2
H8S H 0.465023 0.150088 0.584475 0.043 Uiso 0.074(3) 1 calc DR P B -2
C9S C 0.485(3) -0.144(4) 0.5312(14) 0.036(3) Uiso 0.074(3) 1 d G P B -2
H9S H 0.476512 -0.310679 0.550499 0.043 Uiso 0.074(3) 1 calc R P B -2
C10S C 0.505(3) -0.175(5) 0.4828(15) 0.036(3) Uiso 0.074(3) 1 d G P B -2
H10S H 0.509227 -0.362094 0.469036 0.043 Uiso 0.074(3) 1 calc R P B -2
C11S C 0.517(3) 0.068(6) 0.4546(12) 0.036(3) Uiso 0.074(3) 1 d G P B -2
H11S H 0.530453 0.047257 0.421548 0.043 Uiso 0.074(3) 1 calc R P B -2
C12S C 0.510(3) 0.342(5) 0.4748(9) 0.036(3) Uiso 0.074(3) 1 d DG P B -2
H12S H 0.518964 0.508027 0.455522 0.043 Uiso 0.074(3) 1 calc R P B -2
Cl2S Cl 0.4835(16) 0.717(4) 0.5492(8) 0.077(8) Uani 0.074(3) 1 d D P B -2

loop_
_atom_site_aniso_label
_atom_site_aniso_U_11
_atom_site_aniso_U_22
_atom_site_aniso_U_33
_atom_site_aniso_U_23
_atom_site_aniso_U_13
_atom_site_aniso_U_12
Br1 0.0263(2) 0.0501(3) 0.01826(19) -0.00679(19) 0.00657(14) -0.01039(19)
O1 0.0225(13) 0.0159(14) 0.0314(14) 0.0004(11) -0.0041(10) -0.0014(11)
N1 0.0144(15) 0.0150(15) 0.0245(16) -0.0004(12) -0.0037(12) -0.0004(12)
N2 0.0121(14) 0.0158(14) 0.0207(15) -0.0001(12) -0.0016(11) -0.0003(12)
N3 0.0185(16) 0.042(2) 0.0158(15) 0.0020(14) 0.0042(12) 0.0031(14)
C1 0.0157(17) 0.0208(19) 0.0104(15) 0.0011(14) 0.0029(13) -0.0007(15)
C2 0.0141(17) 0.0258(19) 0.0183(17) -0.0010(15) 0.0035(13) -0.0016(15)
C3 0.0115(16) 0.0210(17) 0.0174(17) 0.0004(15) 0.0013(13) -0.0021(15)
C4 0.0175(18) 0.031(2) 0.0198(19) 0.0027(16) 0.0069(14) 0.0050(16)
C5 0.0203(19) 0.033(2) 0.0197(19) 0.0076(16) 0.0023(15) 0.0080(16)
C6 0.0203(18) 0.0257(19) 0.0190(17) 0.0004(15) 0.0059(14) -0.0005(16)
C7 0.0189(19) 0.032(2) 0.0226(19) -0.0104(16) 0.0025(15) 0.0065(16)
C8 0.021(2) 0.0281(19) 0.0238(19) -0.0059(16) -0.0031(15) 0.0069(16)
C9 0.0192(18) 0.024(2) 0.0157(17) -0.0033(14) 0.0070(14) 0.0052(15)
C10 0.039(2) 0.029(2) 0.0200(19) 0.0053(17) 0.0016(16) -0.0062(19)
C11 0.035(2) 0.031(2) 0.026(2) 0.0028(17) 0.0056(17) -0.0127(18)
C12 0.0174(18) 0.029(2) 0.0157(17) -0.0087(15) 0.0060(14) 0.0007(15)
C13 0.0201(19) 0.035(2) 0.0199(18) 0.0079(17) 0.0079(15) 0.0042(17)
C14 0.0171(19) 0.039(2) 0.0229(19) 0.0081(16) 0.0115(15) 0.0015(16)
C15 0.0193(18) 0.0265(19) 0.0196(17) 0.0055(16) 0.0048(14) 0.0029(16)
C16 0.0153(19) 0.041(2) 0.0238(19) -0.0071(17) 0.0015(15) -0.0066(16)
C17 0.0137(18) 0.040(2) 0.0195(18) -0.0088(16) 0.0021(14) 0.0006(16)
C18 0.0159(18) 0.0219(18) 0.0180(18) 0.0046(15) 0.0006(14) 0.0047(15)
C19 0.054(3) 0.038(2) 0.037(2) -0.016(2) 0.021(2) -0.026(2)
C20 0.062(3) 0.035(3) 0.034(2) -0.0170(19) 0.027(2) -0.021(2)
C21 0.0140(17) 0.027(2) 0.0174(17) 0.0033(14) -0.0009(14) 0.0000(15)
Cl1S 0.030(3) 0.115(12) 0.047(8) -0.024(7) -0.001(5) 0.020(7)
Cl2S 0.079(16) 0.074(17) 0.076(15) -0.022(12) 0.011(12) 0.015(12)

loop_
_atom_type_symbol
_atom_type_description
_atom_type_scat_dispersion_real
_atom_type_scat_dispersion_imag
_atom_type_scat_source
C C 0.0033 0.0016 'International Tables Vol C Tables 4.2.6.8 and 6.1.1.4'
H H 0.0000 0.0000 'International Tables Vol C Tables 4.2.6.8 and 6.1.1.4'
Br Br -0.2901 2.4595 'International Tables Vol C Tables 4.2.6.8 and 6.1.1.4'
Cl Cl 0.1484 0.1585 'International Tables Vol C Tables 4.2.6.8 and 6.1.1.4'
N N 0.0061 0.0033 'International Tables Vol C Tables 4.2.6.8 and 6.1.1.4'
O O 0.0106 0.0060 'International Tables Vol C Tables 4.2.6.8 and 6.1.1.4'

loop_
_geom_angle_atom_site_label_1
_geom_angle_atom_site_label_2
_geom_angle_atom_site_label_3
_geom_angle
_geom_angle_site_symmetry_1
_geom_angle_site_symmetry_3
C1 N1 H1 115(3) . .
C1 N1 C21 124.5(3) . 3_666
C21 N1 H1 121(3) 3_666 .
C1 N2 H2 117(3) . .
C1 N2 C2 122.8(3) . .
C2 N2 H2 120(3) . .
C6 N3 C15 119.4(3) . .
C9 N3 C6 121.0(3) . .
C9 N3 C15 119.4(3) . .
O1 C1 N1 122.3(3) . .
O1 C1 N2 122.4(3) . .
N2 C1 N1 115.2(3) . .
N2 C2 H2A 108.7 . .
N2 C2 H2B 108.7 . .
N2 C2 C3 114.3(3) . .
H2A C2 H2B 107.6 . .
C3 C2 H2A 108.7 . .
C3 C2 H2B 108.7 . .
C4 C3 C2 121.7(3) . .
C4 C3 C8 117.5(3) . .
C8 C3 C2 120.8(3) . .
C3 C4 H4 119.4 . .
C3 C4 C5 121.2(3) . .
C5 C4 H4 119.4 . .
C4 C5 H5 119.7 . .
C6 C5 C4 120.7(3) . .
C6 C5 H5 119.7 . .
C5 C6 N3 121.4(3) . .
C5 C6 C7 118.4(3) . .
C7 C6 N3 120.2(3) . .
C6 C7 H7 119.8 . .
C8 C7 C6 120.4(3) . .
C8 C7 H7 119.8 . .
C3 C8 H8 119.1 . .
C7 C8 C3 121.7(3) . .
C7 C8 H8 119.1 . .
C10 C9 N3 120.9(3) . .
C10 C9 C14 118.4(3) . .
C14 C9 N3 120.7(3) . .
C9 C10 H10 119.7 . .
C11 C10 C9 120.6(3) . .
C11 C10 H10 119.7 . .
C10 C11 H11 120.1 . .
C12 C11 C10 119.8(3) . .
C12 C11 H11 120.1 . .
C11 C12 Br1 120.5(3) . .
C11 C12 C13 120.8(3) . .
C13 C12 Br1 118.7(3) . .
C12 C13 H13 120.3 . .
C14 C13 C12 119.4(3) . .
C14 C13 H13 120.3 . .
C9 C14 H14 119.6 . .
C13 C14 C9 120.8(3) . .
C13 C14 H14 119.6 . .
C16 C15 N3 120.6(3) . .
C16 C15 C20 118.7(3) . .
C20 C15 N3 120.7(3) . .
C15 C16 H16 119.9 . .
C15 C16 C17 120.2(3) . .
C17 C16 H16 119.9 . .
C16 C17 H17 119.2 . .
C18 C17 C16 121.6(3) . .
C18 C17 H17 119.2 . .
C17 C18 C19 117.4(3) . .
C17 C18 C21 122.0(3) . .
C19 C18 C21 120.6(3) . .
C18 C19 H19 119.1 . .
C18 C19 C20 121.8(4) . .
C20 C19 H19 119.1 . .
C15 C20 C19 120.3(4) . .
C15 C20 H20 119.8 . .
C19 C20 H20 119.8 . .
N1 C21 C18 113.0(3) 3_666 .
N1 C21 H21A 109.0 3_666 .
N1 C21 H21B 109.0 3_666 .
C18 C21 H21A 109.0 . .
C18 C21 H21B 109.0 . .
H21A C21 H21B 107.8 . .
C2S C1S C6S 120.0 . .
C2S C1S Cl1S 120.0(4) . .
C6S C1S Cl1S 119.9(4) . .
C1S C2S H2S 120.0 . .
C1S C2S C3S 120.0 . .
C3S C2S H2S 120.0 . .
C2S C3S H3S 120.0 . .
C2S C3S C4S 120.0 . .
C4S C3S H3S 120.0 . .
C3S C4S H4S 120.0 . .
C5S C4S C3S 120.0 . .
C5S C4S H4S 120.0 . .
C4S C5S H5S 120.0 . .
C4S C5S C6S 120.0 . .
C6S C5S H5S 120.0 . .
C1S C6S H6S 120.0 . .
C5S C6S C1S 120.0 . .
C5S C6S H6S 120.0 . .
C8S C7S C12S 120.0 . .
C8S C7S Cl2S 119.8(4) . .
C12S C7S Cl2S 120.2(4) . .
C7S C8S H8S 120.0 . .
C7S C8S C9S 120.0 . .
C9S C8S H8S 120.0 . .
C8S C9S H9S 120.0 . .
C8S C9S C10S 120.0 . .
C10S C9S H9S 120.0 . .
C9S C10S H10S 120.0 . .
C11S C10S C9S 120.0 . .
C11S C10S H10S 120.0 . .
C10S C11S H11S 120.0 . .
C10S C11S C12S 120.0 . .
C12S C11S H11S 120.0 . .
C7S C12S H12S 120.0 . .
C11S C12S C7S 120.0 . .
C11S C12S H12S 120.0 . .

loop_
_geom_bond_atom_site_label_1
_geom_bond_atom_site_label_2
_geom_bond_distance
_geom_bond_site_symmetry_2
Br1 C12 1.900(3) .
O1 C1 1.245(4) .
N1 H1 0.834(19) .
N1 C1 1.356(4) .
N1 C21 1.447(4) 3_666
N2 H2 0.830(19) .
N2 C1 1.347(4) .
N2 C2 1.452(4) .
N3 C6 1.423(4) .
N3 C9 1.413(4) .
N3 C15 1.427(4) .
C2 H2A 0.9900 .
C2 H2B 0.9900 .
C2 C3 1.504(4) .
C3 C4 1.384(5) .
C3 C8 1.388(5) .
C4 H4 0.9500 .
C4 C5 1.390(5) .
C5 H5 0.9500 .
C5 C6 1.386(5) .
C6 C7 1.386(5) .
C7 H7 0.9500 .
C7 C8 1.382(5) .
C8 H8 0.9500 .
C9 C10 1.392(5) .
C9 C14 1.394(5) .
C10 H10 0.9500 .
C10 C11 1.378(5) .
C11 H11 0.9500 .
C11 C12 1.370(5) .
C12 C13 1.380(5) .
C13 H13 0.9500 .
C13 C14 1.378(5) .
C14 H14 0.9500 .
C15 C16 1.378(5) .
C15 C20 1.380(5) .
C16 H16 0.9500 .
C16 C17 1.395(5) .
C17 H17 0.9500 .
C17 C18 1.373(5) .
C18 C19 1.381(5) .
C18 C21 1.507(5) .
C19 H19 0.9500 .
C19 C20 1.382(6) .
C20 H20 0.9500 .
C21 H21A 0.9900 .
C21 H21B 0.9900 .
C1S C2S 1.3900 .
C1S C6S 1.3900 .
C1S Cl1S 1.705(12) .
C2S H2S 0.9500 .
C2S C3S 1.3900 .
C3S H3S 0.9500 .
C3S C4S 1.3900 .
C4S H4S 0.9500 .
C4S C5S 1.3900 .
C5S H5S 0.9500 .
C5S C6S 1.3900 .
C6S H6S 0.9500 .
C7S C8S 1.3900 .
C7S C12S 1.3900 .
C7S Cl2S 1.754(15) .
C8S H8S 0.9500 .
C8S C9S 1.3900 .
C9S H9S 0.9500 .
C9S C10S 1.3900 .
C10S H10S 0.9500 .
C10S C11S 1.3900 .
C11S H11S 0.9500 .
C11S C12S 1.3900 .
C12S H12S 0.9500 .

loop_
_geom_hbond_atom_site_label_D
_geom_hbond_atom_site_label_H
_geom_hbond_atom_site_label_A
_geom_hbond_distance_DH
_geom_hbond_distance_HA
_geom_hbond_distance_DA
_geom_hbond_angle_DHA
_geom_hbond_site_symmetry_A
_geom_hbond_publ_flag
N1 H1 O1 0.834(19) 2.06(2) 2.858(4) 160(4) 1_545 yes
N2 H2 O1 0.830(19) 2.18(2) 2.941(4) 153(3) 1_545 yes

loop_
_geom_torsion_atom_site_label_1
_geom_torsion_atom_site_label_2
_geom_torsion_atom_site_label_3
_geom_torsion_atom_site_label_4
_geom_torsion
_geom_torsion_site_symmetry_1
_geom_torsion_site_symmetry_4
Br1 C12 C13 C14 176.8(3) . .
N2 C2 C3 C4 124.1(4) . .
N2 C2 C3 C8 -55.4(5) . .
N3 C6 C7 C8 -177.7(4) . .
N3 C9 C10 C11 177.6(3) . .
N3 C9 C14 C13 -177.6(3) . .
N3 C15 C16 C17 -178.2(3) . .
N3 C15 C20 C19 178.8(4) . .
C1 N2 C2 C3 102.2(4) . .
C2 N2 C1 O1 -4.0(5) . .
C2 N2 C1 N1 176.1(3) . .
C2 C3 C4 C5 -178.7(3) . .
C2 C3 C8 C7 178.5(3) . .
C3 C4 C5 C6 0.6(6) . .
C4 C3 C8 C7 -1.0(6) . .
C4 C5 C6 N3 177.5(4) . .
C4 C5 C6 C7 -2.0(6) . .
C5 C6 C7 C8 1.8(6) . .
C6 N3 C9 C10 39.5(5) . .
C6 N3 C9 C14 -140.3(4) . .
C6 N3 C15 C16 -143.1(4) . .
C6 N3 C15 C20 36.9(5) . .
C6 C7 C8 C3 -0.3(6) . .
C8 C3 C4 C5 0.8(6) . .
C9 N3 C6 C5 36.1(5) . .
C9 N3 C6 C7 -144.4(4) . .
C9 N3 C15 C16 42.5(5) . .
C9 N3 C15 C20 -137.5(4) . .
C9 C10 C11 C12 0.4(6) . .
C10 C9 C14 C13 2.7(5) . .
C10 C11 C12 Br1 -176.8(3) . .
C10 C11 C12 C13 1.9(6) . .
C11 C12 C13 C14 -1.9(5) . .
C12 C13 C14 C9 -0.4(5) . .
C14 C9 C10 C11 -2.7(6) . .
C15 N3 C6 C5 -138.2(4) . .
C15 N3 C6 C7 41.3(5) . .
C15 N3 C9 C10 -146.2(4) . .
C15 N3 C9 C14 34.1(5) . .
C15 C16 C17 C18 -1.3(6) . .
C16 C15 C20 C19 -1.2(6) . .
C16 C17 C18 C19 0.1(6) . .
C16 C17 C18 C21 179.4(3) . .
C17 C18 C19 C20 0.5(6) . .
C17 C18 C21 N1 105.3(4) . 3_666
C18 C19 C20 C15 0.0(7) . .
C19 C18 C21 N1 -75.4(4) . 3_666
C20 C15 C16 C17 1.8(6) . .
C21 N1 C1 O1 1.0(5) 3_666 .
C21 N1 C1 N2 -179.0(3) 3_666 .
C21 C18 C19 C20 -178.8(4) . .
C1S C2S C3S C4S 0.0 . .
C2S C1S C6S C5S 0.0 . .
C2S C3S C4S C5S 0.0 . .
C3S C4S C5S C6S 0.0 . .
C4S C5S C6S C1S 0.0 . .
C6S C1S C2S C3S 0.0 . .
Cl1S C1S C2S C3S -176.0(18) . .
Cl1S C1S C6S C5S 176.0(18) . .
C7S C8S C9S C10S 0.0 . .
C8S C7S C12S C11S 0.0 . .
C8S C9S C10S C11S 0.0 . .
C9S C10S C11S C12S 0.0 . .
C10S C11S C12S C7S 0.0 . .
C12S C7S C8S C9S 0.0 . .
Cl2S C7S C8S C9S -179(3) . .
Cl2S C7S C12S C11S 179(3) . .
